data_7030924
loop_
_publ_author_name
'Seven, Omer'
'Popp, Sebastian'
'Bolte, Michael'
'Lerner, Hans-Wolfram'
'Wagner, Matthias'

_publ_section_title
;
 Synthesis and characterisation of the complete series of B-N analogues of
 triptycene.
;
_journal_issue 22
_journal_name_full 'Dalton transactions (Cambridge, England : 2003)'
_journal_page_first 8241
_journal_page_last 8253
_journal_paper_doi 10.1039/c4dt00442f
_journal_volume 43
_journal_year 2014
_chemical_formula_moiety 'C20 H20 B2 Br2 N4 O2'
_chemical_formula_sum 'C20 H20 B2 Br2 N4 O2'
_chemical_formula_weight 529.84
_chemical_name_systematic ?
_space_group_IT_number 14
_symmetry_cell_setting monoclinic
_symmetry_space_group_name_Hall '-P 2ybc'
_symmetry_space_group_name_H-M 'P 1 21/c 1'
_atom_sites_solution_hydrogens geom
_atom_sites_solution_primary direct
_atom_sites_solution_secondary difmap
_audit_creation_method SHELXL-97
_cell_angle_alpha 90.00
_cell_angle_beta 113.391(3)
_cell_angle_gamma 90.00
_cell_formula_units_Z 8
_cell_length_a 15.7852(7)
_cell_length_b 22.9613(10)
_cell_length_c 12.9046(5)
_cell_measurement_reflns_used 39094
_cell_measurement_temperature 173(2)
_cell_measurement_theta_max 27.3
_cell_measurement_theta_min 2.0
_cell_volume 4292.9(3)
_computing_cell_refinement 'X-Area (Stoe & Cie, 2001)'
_computing_data_collection 'X-Area (Stoe & Cie, 2001)'
_computing_data_reduction 'X-Area (Stoe & Cie, 2001)'
_computing_molecular_graphics 'XP (Sheldrick, 2008)'
_computing_publication_material SHELXL97
_computing_structure_refinement 'SHELXL97 (Sheldrick, 2008) '
_computing_structure_solution 'SHELXS97 (Sheldrick, 2008) '
_diffrn_ambient_temperature 173(2)
_diffrn_measured_fraction_theta_full 1.000
_diffrn_measured_fraction_theta_max 0.992
_diffrn_measurement_device_type 'STOE IPDS II two-circle-diffractometer'
_diffrn_measurement_method \w
_diffrn_radiation_monochromator graphite
_diffrn_radiation_source 'fine-focus sealed tube'
_diffrn_radiation_type MoK\a
_diffrn_radiation_wavelength 0.71073
_diffrn_reflns_av_R_equivalents 0.0782
_diffrn_reflns_av_sigmaI/netI 0.0698
_diffrn_reflns_limit_h_max 20
_diffrn_reflns_limit_h_min -20
_diffrn_reflns_limit_k_max 29
_diffrn_reflns_limit_k_min -29
_diffrn_reflns_limit_l_max 16
_diffrn_reflns_limit_l_min -16
_diffrn_reflns_number 92971
_diffrn_reflns_theta_full 25.00
_diffrn_reflns_theta_max 26.99
_diffrn_reflns_theta_min 1.93
_diffrn_standards_number 0
_exptl_absorpt_coefficient_mu 3.801
_exptl_absorpt_correction_T_max 0.3853
_exptl_absorpt_correction_T_min 0.3759
_exptl_absorpt_correction_type multi-scan
_exptl_absorpt_process_details 'MULABS (Spek, 2003; Blessing, 1995)'
_exptl_crystal_colour colourless
_exptl_crystal_density_diffrn 1.640
_exptl_crystal_density_method 'not measured'
_exptl_crystal_description block
_exptl_crystal_F_000 2112
_exptl_crystal_size_max 0.32
_exptl_crystal_size_mid 0.31
_exptl_crystal_size_min 0.31
_refine_diff_density_max 0.553
_refine_diff_density_min -1.016
_refine_diff_density_rms 0.103
_refine_ls_extinction_method none
_refine_ls_goodness_of_fit_ref 1.025
_refine_ls_hydrogen_treatment constr
_refine_ls_matrix_type full
_refine_ls_number_parameters 541
_refine_ls_number_reflns 9294
_refine_ls_number_restraints 0
_refine_ls_restrained_S_all 1.025
_refine_ls_R_factor_all 0.1048
_refine_ls_R_factor_gt 0.0598
_refine_ls_shift/su_max 0.001
_refine_ls_shift/su_mean 0.000
_refine_ls_structure_factor_coef Fsqd
_refine_ls_weighting_details 'calc w=1/[\s^2^(Fo^2^)+(0.0675P)^2^] where P=(Fo^2^+2Fc^2^)/3'
_refine_ls_weighting_scheme calc
_refine_ls_wR_factor_gt 0.1343
_refine_ls_wR_factor_ref 0.1562
_reflns_number_gt 5805
_reflns_number_total 9294
_reflns_threshold_expression I>2\s(I)
_cod_data_source_file c4dt00442f2.cif
_cod_data_source_block wa1089
_cod_depositor_comments
;
The following automatic conversions were performed:

'_symmetry_cell_setting' value 'Monoclinic' changed to 'monoclinic'
according to
/usr/data/users/saulius/crontab/automatic-downloads/rss-feeds/RSC/lib/dictionaries/cif_core.dic
dictionary named 'cif_core.dic' version 2.4.2 from 2011-04-26.

Automatic conversion script
Id: cif_fix_values 2281 2013-09-26 08:29:07Z andrius 
;
_cod_original_sg_symbol_H-M P21/c
_cod_database_code 7030924

loop_
_symmetry_equiv_pos_as_xyz
'x, y, z'
'-x, y+1/2, -z+1/2'
'-x, -y, -z'
'x, -y-1/2, z-1/2'

loop_
_atom_site_label
_atom_site_type_symbol
_atom_site_fract_x
_atom_site_fract_y
_atom_site_fract_z
_atom_site_U_iso_or_equiv
_atom_site_adp_type
_atom_site_occupancy
_atom_site_symmetry_multiplicity
_atom_site_calc_flag
_atom_site_refinement_flags
Br1 Br 1.09173(4) 0.90294(2) 0.76202(5) 0.04748(15) Uani 1 1 d .
Br2 Br 0.78166(4) 0.89943(2) 0.59059(5) 0.04775(16) Uani 1 1 d .
B1 B 1.0455(4) 0.6293(2) 0.7285(5) 0.0343(11) Uani 1 1 d .
O1 O 1.1314(2) 0.59996(14) 0.7695(3) 0.0375(8) Uani 1 1 d .
C1 C 1.1328(3) 0.5381(2) 0.7655(5) 0.0457(12) Uani 1 1 d .
H1A H 1.1968 0.5244 0.7964 0.069 Uiso 1 1 calc R
H1B H 1.1018 0.5251 0.6870 0.069 Uiso 1 1 calc R
H1C H 1.1006 0.5221 0.8103 0.069 Uiso 1 1 calc R
B2 B 0.8305(3) 0.6271(2) 0.6291(4) 0.0315(11) Uani 1 1 d .
O2 O 0.7448(2) 0.59518(14) 0.5875(3) 0.0367(8) Uani 1 1 d .
C2 C 0.7476(3) 0.53352(19) 0.5903(4) 0.0432(12) Uani 1 1 d .
H2A H 0.6845 0.5182 0.5592 0.065 Uiso 1 1 calc R
H2B H 0.7795 0.5203 0.6684 0.065 Uiso 1 1 calc R
H2C H 0.7806 0.5194 0.5450 0.065 Uiso 1 1 calc R
N11 N 0.9850(2) 0.60916(16) 0.6041(3) 0.0326(8) Uani 1 1 d .
N12 N 0.8908(3) 0.60883(17) 0.5598(3) 0.0327(9) Uani 1 1 d .
C13 C 0.8605(3) 0.5980(2) 0.4494(4) 0.0372(11) Uani 1 1 d .
H13 H 0.7976 0.5957 0.3985 0.045 Uiso 1 1 calc R
C14 C 0.9359(4) 0.5907(2) 0.4212(4) 0.0393(11) Uani 1 1 d .
H14 H 0.9349 0.5820 0.3488 0.047 Uiso 1 1 calc R
C15 C 1.0122(3) 0.5986(2) 0.5197(4) 0.0387(11) Uani 1 1 d .
H15 H 1.0744 0.5969 0.5269 0.046 Uiso 1 1 calc R
N21 N 0.9873(3) 0.60891(16) 0.7980(3) 0.0318(8) Uani 1 1 d .
N22 N 0.8926(2) 0.60738(16) 0.7534(3) 0.0312(8) Uani 1 1 d .
C23 C 0.8656(3) 0.59339(19) 0.8365(4) 0.0356(10) Uani 1 1 d .
H23 H 0.8034 0.5898 0.8286 0.043 Uiso 1 1 calc R
C24 C 0.9432(3) 0.5850(2) 0.9361(4) 0.0366(10) Uani 1 1 d .
H24 H 0.9448 0.5744 1.0081 0.044 Uiso 1 1 calc R
C25 C 1.0170(4) 0.5954(2) 0.9072(4) 0.0393(11) Uani 1 1 d .
H25 H 1.0800 0.5932 0.9578 0.047 Uiso 1 1 calc R
C31 C 1.0567(3) 0.69866(19) 0.7354(4) 0.0307(9) Uani 1 1 d .
C32 C 1.0300(3) 0.7345(2) 0.6398(4) 0.0353(10) Uani 1 1 d .
H32 H 1.0040 0.7168 0.5674 0.042 Uiso 1 1 calc R
C33 C 1.0395(3) 0.7946(2) 0.6458(4) 0.0393(11) Uani 1 1 d .
H33 H 1.0210 0.8175 0.5792 0.047 Uiso 1 1 calc R
C34 C 1.0766(3) 0.8201(2) 0.7513(4) 0.0375(11) Uani 1 1 d .
C35 C 1.1046(3) 0.7874(2) 0.8489(4) 0.0421(11) Uani 1 1 d .
H35 H 1.1301 0.8056 0.9209 0.051 Uiso 1 1 calc R
C36 C 1.0945(3) 0.7276(2) 0.8395(4) 0.0412(11) Uani 1 1 d .
H36 H 1.1141 0.7050 0.9066 0.049 Uiso 1 1 calc R
C41 C 0.8153(3) 0.69564(19) 0.6222(4) 0.0329(10) Uani 1 1 d .
C42 C 0.8409(3) 0.7319(2) 0.7166(4) 0.0354(10) Uani 1 1 d .
H42 H 0.8656 0.7145 0.7894 0.043 Uiso 1 1 calc R
C43 C 0.8321(3) 0.7916(2) 0.7093(4) 0.0381(10) Uani 1 1 d .
H43 H 0.8512 0.8150 0.7754 0.046 Uiso 1 1 calc R
C44 C 0.7945(3) 0.81667(19) 0.6026(4) 0.0363(11) Uani 1 1 d .
C45 C 0.7665(3) 0.78360(19) 0.5065(4) 0.0392(11) Uani 1 1 d .
H45 H 0.7410 0.8014 0.4342 0.047 Uiso 1 1 calc R
C46 C 0.7761(3) 0.7235(2) 0.5170(4) 0.0392(11) Uani 1 1 d .
H46 H 0.7554 0.7004 0.4504 0.047 Uiso 1 1 calc R
Br1A Br 0.58818(4) 0.59296(2) 0.74937(5) 0.04495(15) Uani 1 1 d .
Br2A Br 0.28490(4) 0.59604(2) 0.60686(5) 0.04380(15) Uani 1 1 d .
B1A B 0.5454(4) 0.8670(2) 0.7277(4) 0.0337(11) Uani 1 1 d .
O1A O 0.6329(2) 0.89667(14) 0.7653(3) 0.0353(8) Uani 1 1 d .
C1A C 0.6325(4) 0.9580(2) 0.7607(4) 0.0450(12) Uani 1 1 d .
H1A1 H 0.6961 0.9724 0.7888 0.068 Uiso 1 1 calc R
H1A2 H 0.6019 0.9735 0.8077 0.068 Uiso 1 1 calc R
H1A3 H 0.5991 0.9708 0.6825 0.068 Uiso 1 1 calc R
B2A B 0.3311(3) 0.8696(2) 0.6303(4) 0.0316(11) Uani 1 1 d .
O2A O 0.2463(2) 0.90048(14) 0.5929(3) 0.0367(8) Uani 1 1 d .
C2A C 0.2470(3) 0.9621(2) 0.5972(4) 0.0428(12) Uani 1 1 d .
H2A1 H 0.1834 0.9766 0.5688 0.064 Uiso 1 1 calc R
H2A2 H 0.2779 0.9775 0.5503 0.064 Uiso 1 1 calc R
H2A3 H 0.2803 0.9750 0.6754 0.064 Uiso 1 1 calc R
N11A N 0.4882(2) 0.88779(16) 0.7975(3) 0.0318(8) Uani 1 1 d .
N12A N 0.3944(2) 0.88812(16) 0.7549(3) 0.0309(8) Uani 1 1 d .
C13A C 0.3686(3) 0.90252(19) 0.8393(4) 0.0370(10) Uani 1 1 d .
H13A H 0.3067 0.9058 0.8327 0.044 Uiso 1 1 calc R
C14A C 0.4463(3) 0.9117(2) 0.9370(4) 0.0393(11) Uani 1 1 d .
H14A H 0.4484 0.9230 1.0088 0.047 Uiso 1 1 calc R
C15A C 0.5208(3) 0.9010(2) 0.9075(4) 0.0349(10) Uani 1 1 d .
H15A H 0.5841 0.9027 0.9572 0.042 Uiso 1 1 calc R
N21A N 0.4827(2) 0.88723(16) 0.6029(3) 0.0321(8) Uani 1 1 d .
N22A N 0.3880(3) 0.88871(16) 0.5594(3) 0.0313(8) Uani 1 1 d .
C23A C 0.3577(4) 0.90141(19) 0.4499(4) 0.0369(11) Uani 1 1 d .
H23A H 0.2946 0.9045 0.3999 0.044 Uiso 1 1 calc R
C24A C 0.4323(4) 0.9094(2) 0.4198(4) 0.0389(11) Uani 1 1 d .
H24A H 0.4307 0.9192 0.3475 0.047 Uiso 1 1 calc R
C25A C 0.5088(3) 0.90009(19) 0.5178(4) 0.0378(10) Uani 1 1 d .
H25A H 0.5709 0.9024 0.5246 0.045 Uiso 1 1 calc R
C31A C 0.5575(3) 0.7975(2) 0.7342(4) 0.0333(10) Uani 1 1 d .
C32A C 0.5300(3) 0.7632(2) 0.8053(4) 0.0346(10) Uani 1 1 d .
H32A H 0.5050 0.7819 0.8526 0.042 Uiso 1 1 calc R
C33A C 0.5380(3) 0.7028(2) 0.8091(4) 0.0370(11) Uani 1 1 d .
H33A H 0.5185 0.6807 0.8579 0.044 Uiso 1 1 calc R
C34A C 0.5746(3) 0.6756(2) 0.7414(4) 0.0352(10) Uani 1 1 d .
C35A C 0.6032(3) 0.7071(2) 0.6695(4) 0.0379(10) Uani 1 1 d .
H35A H 0.6285 0.6880 0.6229 0.045 Uiso 1 1 calc R
C36A C 0.5940(3) 0.7674(2) 0.6675(4) 0.0372(10) Uani 1 1 d .
H36A H 0.6136 0.7891 0.6183 0.045 Uiso 1 1 calc R
C41A C 0.3160(3) 0.80000(19) 0.6206(4) 0.0319(10) Uani 1 1 d .
C42A C 0.3431(3) 0.7658(2) 0.5500(4) 0.0355(10) Uani 1 1 d .
H42A H 0.3684 0.7843 0.5029 0.043 Uiso 1 1 calc R
C43A C 0.3346(3) 0.7059(2) 0.5463(4) 0.0383(11) Uani 1 1 d .
H43A H 0.3540 0.6837 0.4976 0.046 Uiso 1 1 calc R
C44A C 0.2977(3) 0.67882(19) 0.6138(4) 0.0349(10) Uani 1 1 d .
C45A C 0.2689(3) 0.7105(2) 0.6850(4) 0.0387(10) Uani 1 1 d .
H45A H 0.2432 0.6914 0.7312 0.046 Uiso 1 1 calc R
C46A C 0.2784(3) 0.7707(2) 0.6877(4) 0.0379(10) Uani 1 1 d .
H46A H 0.2588 0.7927 0.7366 0.045 Uiso 1 1 calc R

loop_
_atom_site_aniso_label
_atom_site_aniso_U_11
_atom_site_aniso_U_22
_atom_site_aniso_U_33
_atom_site_aniso_U_23
_atom_site_aniso_U_13
_atom_site_aniso_U_12
Br1 0.0464(3) 0.0376(3) 0.0599(3) -0.0069(2) 0.0226(3) -0.0079(2)
Br2 0.0477(3) 0.0348(3) 0.0629(4) 0.0033(2) 0.0242(3) 0.0043(2)
B1 0.029(3) 0.034(3) 0.039(3) -0.001(2) 0.013(2) 0.001(2)
O1 0.0321(19) 0.0357(18) 0.0405(19) -0.0011(15) 0.0100(16) 0.0024(14)
C1 0.037(3) 0.044(3) 0.052(3) 0.000(2) 0.013(2) 0.005(2)
B2 0.026(3) 0.036(3) 0.027(3) 0.003(2) 0.005(2) -0.002(2)
O2 0.0294(19) 0.0349(18) 0.0423(19) 0.0006(15) 0.0104(15) -0.0059(13)
C2 0.039(3) 0.034(2) 0.049(3) 0.001(2) 0.009(2) -0.006(2)
N11 0.0239(19) 0.0348(18) 0.036(2) -0.0034(16) 0.0088(15) -0.0037(15)
N12 0.024(2) 0.037(2) 0.032(2) -0.0024(16) 0.0060(16) -0.0032(15)
C13 0.027(2) 0.048(3) 0.030(2) 0.000(2) 0.0041(18) -0.0037(19)
C14 0.045(3) 0.045(3) 0.032(2) -0.002(2) 0.020(2) -0.001(2)
C15 0.030(2) 0.046(3) 0.039(3) -0.008(2) 0.014(2) -0.002(2)
N21 0.028(2) 0.0351(19) 0.029(2) 0.0009(16) 0.0078(16) -0.0012(15)
N22 0.0263(19) 0.0335(18) 0.0302(19) 0.0007(15) 0.0075(15) 0.0010(15)
C23 0.029(2) 0.041(3) 0.035(2) 0.000(2) 0.0106(19) -0.0050(19)
C24 0.038(3) 0.044(2) 0.025(2) 0.0066(19) 0.0097(19) -0.002(2)
C25 0.042(3) 0.041(3) 0.033(2) 0.004(2) 0.012(2) -0.003(2)
C31 0.022(2) 0.038(2) 0.032(2) -0.0004(18) 0.0099(18) 0.0003(17)
C32 0.032(2) 0.042(2) 0.029(2) -0.0034(19) 0.0089(19) -0.0015(18)
C33 0.034(3) 0.043(3) 0.040(3) 0.003(2) 0.015(2) -0.0003(19)
C34 0.029(3) 0.033(2) 0.049(3) -0.006(2) 0.014(2) -0.0038(18)
C35 0.034(2) 0.047(3) 0.038(3) -0.004(2) 0.007(2) -0.003(2)
C36 0.036(3) 0.045(3) 0.036(3) 0.000(2) 0.007(2) -0.001(2)
C41 0.024(2) 0.033(2) 0.038(3) 0.0020(19) 0.0089(19) -0.0011(17)
C42 0.028(2) 0.040(2) 0.033(2) -0.0017(19) 0.0069(19) 0.0002(18)
C43 0.040(3) 0.040(2) 0.033(2) -0.0040(19) 0.013(2) -0.002(2)
C44 0.031(3) 0.031(2) 0.048(3) 0.002(2) 0.018(2) 0.0000(18)
C45 0.032(2) 0.036(2) 0.041(3) 0.006(2) 0.006(2) 0.0031(19)
C46 0.031(2) 0.044(3) 0.034(3) -0.001(2) 0.003(2) 0.0005(19)
Br1A 0.0439(3) 0.0364(3) 0.0505(3) 0.0029(2) 0.0143(2) 0.0062(2)
Br2A 0.0433(3) 0.0325(3) 0.0519(3) -0.0016(2) 0.0150(2) -0.00248(19)
B1A 0.028(3) 0.039(3) 0.033(3) 0.000(2) 0.011(2) -0.001(2)
O1A 0.0240(17) 0.0371(17) 0.0408(19) 0.0019(15) 0.0085(15) -0.0038(13)
C1A 0.041(3) 0.036(2) 0.051(3) 0.000(2) 0.010(2) -0.004(2)
B2A 0.025(3) 0.036(3) 0.035(3) 0.002(2) 0.013(2) 0.002(2)
O2A 0.0290(19) 0.0340(18) 0.0422(19) -0.0034(15) 0.0090(15) 0.0038(13)
C2A 0.041(3) 0.039(3) 0.044(3) -0.001(2) 0.013(2) 0.010(2)
N11A 0.0246(19) 0.0338(19) 0.033(2) -0.0025(16) 0.0076(16) -0.0008(15)
N12A 0.0222(18) 0.0364(19) 0.0302(19) -0.0026(15) 0.0062(15) -0.0027(15)
C13A 0.034(3) 0.039(3) 0.040(3) 0.001(2) 0.016(2) 0.0022(19)
C14A 0.041(3) 0.048(3) 0.027(2) -0.003(2) 0.012(2) -0.003(2)
C15A 0.023(2) 0.046(3) 0.030(2) -0.001(2) 0.0038(18) -0.0010(19)
N21A 0.029(2) 0.0331(18) 0.034(2) 0.0017(15) 0.0121(16) 0.0008(15)
N22A 0.026(2) 0.0313(18) 0.033(2) -0.0007(16) 0.0072(16) -0.0030(15)
C23A 0.043(3) 0.032(2) 0.030(2) 0.0006(19) 0.009(2) 0.0049(19)
C24A 0.048(3) 0.040(3) 0.029(2) 0.006(2) 0.015(2) 0.003(2)
C25A 0.033(3) 0.040(3) 0.042(3) 0.001(2) 0.016(2) -0.0016(19)
C31A 0.023(2) 0.039(2) 0.030(2) 0.0008(19) 0.0035(18) 0.0017(18)
C32A 0.029(2) 0.038(2) 0.037(3) 0.0002(19) 0.0136(19) 0.0027(18)
C33A 0.031(2) 0.042(3) 0.035(3) 0.007(2) 0.010(2) 0.0040(18)
C34A 0.031(3) 0.035(2) 0.034(2) 0.0012(19) 0.0063(19) 0.0009(18)
C35A 0.031(2) 0.043(2) 0.042(3) -0.001(2) 0.018(2) 0.0019(19)
C36A 0.032(2) 0.037(2) 0.045(3) 0.000(2) 0.019(2) -0.0011(18)
C41A 0.022(2) 0.038(2) 0.032(2) -0.0007(19) 0.0077(18) 0.0005(17)
C42A 0.028(2) 0.041(2) 0.036(3) -0.0008(19) 0.0114(19) -0.0009(18)
C43A 0.037(3) 0.038(2) 0.040(3) -0.004(2) 0.015(2) -0.0003(19)
C44A 0.025(2) 0.030(2) 0.040(3) 0.0000(19) 0.003(2) -0.0025(17)
C45A 0.030(2) 0.042(2) 0.046(3) 0.002(2) 0.018(2) 0.0015(19)
C46A 0.034(3) 0.040(2) 0.043(3) -0.004(2) 0.019(2) 0.0013(19)

loop_
_atom_type_symbol
_atom_type_description
_atom_type_scat_dispersion_real
_atom_type_scat_dispersion_imag
_atom_type_scat_source
C C 0.0033 0.0016 'International Tables Vol C Tables 4.2.6.8 and 6.1.1.4'
H H 0.0000 0.0000 'International Tables Vol C Tables 4.2.6.8 and 6.1.1.4'
B B 0.0013 0.0007 'International Tables Vol C Tables 4.2.6.8 and 6.1.1.4'
Br Br -0.2901 2.4595 'International Tables Vol C Tables 4.2.6.8 and 6.1.1.4'
N N 0.0061 0.0033 'International Tables Vol C Tables 4.2.6.8 and 6.1.1.4'
O O 0.0106 0.0060 'International Tables Vol C Tables 4.2.6.8 and 6.1.1.4'

loop_
_geom_angle_atom_site_label_1
_geom_angle_atom_site_label_2
_geom_angle_atom_site_label_3
_geom_angle
O1 B1 N11 110.2(4)
O1 B1 N21 109.4(4)
N11 B1 N21 103.7(4)
O1 B1 C31 112.6(4)
N11 B1 C31 110.9(4)
N21 B1 C31 109.8(4)
B1 O1 C1 119.2(4)
O1 C1 H1A 109.5
O1 C1 H1B 109.5
H1A C1 H1B 109.5
O1 C1 H1C 109.5
H1A C1 H1C 109.5
H1B C1 H1C 109.5
O2 B2 N22 110.2(4)
O2 B2 C41 112.6(4)
N22 B2 C41 111.1(4)
O2 B2 N12 109.7(4)
N22 B2 N12 103.0(3)
C41 B2 N12 109.8(4)
C2 O2 B2 118.9(4)
O2 C2 H2A 109.5
O2 C2 H2B 109.5
H2A C2 H2B 109.5
O2 C2 H2C 109.5
H2A C2 H2C 109.5
H2B C2 H2C 109.5
C15 N11 N12 107.7(4)
C15 N11 B1 128.3(4)
N12 N11 B1 123.2(4)
C13 N12 N11 108.6(4)
C13 N12 B2 127.3(4)
N11 N12 B2 123.7(4)
N12 C13 C14 108.8(4)
N12 C13 H13 125.6
C14 C13 H13 125.6
C15 C14 C13 105.6(4)
C15 C14 H14 127.2
C13 C14 H14 127.2
N11 C15 C14 109.2(4)
N11 C15 H15 125.4
C14 C15 H15 125.4
C25 N21 N22 107.7(4)
C25 N21 B1 128.8(4)
N22 N21 B1 123.3(4)
C23 N22 N21 108.1(4)
C23 N22 B2 128.0(4)
N21 N22 B2 123.5(4)
N22 C23 C24 109.3(4)
N22 C23 H23 125.4
C24 C23 H23 125.4
C25 C24 C23 104.7(4)
C25 C24 H24 127.7
C23 C24 H24 127.7
N21 C25 C24 110.3(5)
N21 C25 H25 124.9
C24 C25 H25 124.9
C36 C31 C32 115.5(4)
C36 C31 B1 121.4(4)
C32 C31 B1 123.2(4)
C33 C32 C31 123.2(4)
C33 C32 H32 118.4
C31 C32 H32 118.4
C34 C33 C32 118.2(4)
C34 C33 H33 120.9
C32 C33 H33 120.9
C35 C34 C33 121.7(4)
C35 C34 Br1 119.3(4)
C33 C34 Br1 119.0(4)
C34 C35 C36 118.4(5)
C34 C35 H35 120.8
C36 C35 H35 120.8
C35 C36 C31 123.1(5)
C35 C36 H36 118.5
C31 C36 H36 118.5
C42 C41 C46 115.9(4)
C42 C41 B2 123.8(4)
C46 C41 B2 120.3(4)
C43 C42 C41 123.1(4)
C43 C42 H42 118.4
C41 C42 H42 118.4
C42 C43 C44 118.2(4)
C42 C43 H43 120.9
C44 C43 H43 120.9
C45 C44 C43 121.7(4)
C45 C44 Br2 119.5(4)
C43 C44 Br2 118.8(4)
C44 C45 C46 118.7(4)
C44 C45 H45 120.7
C46 C45 H45 120.7
C45 C46 C41 122.4(4)
C45 C46 H46 118.8
C41 C46 H46 118.8
O1A B1A N11A 110.7(4)
O1A B1A N21A 109.3(4)
N11A B1A N21A 102.9(3)
O1A B1A C31A 112.0(4)
N11A B1A C31A 110.7(4)
N21A B1A C31A 110.9(4)
C1A O1A B1A 118.0(4)
O1A C1A H1A1 109.5
O1A C1A H1A2 109.5
H1A1 C1A H1A2 109.5
O1A C1A H1A3 109.5
H1A1 C1A H1A3 109.5
H1A2 C1A H1A3 109.5
O2A B2A N22A 110.0(4)
O2A B2A N12A 110.0(4)
N22A B2A N12A 103.9(3)
O2A B2A C41A 112.2(4)
N22A B2A C41A 109.4(4)
N12A B2A C41A 111.1(4)
C2A O2A B2A 119.6(4)
O2A C2A H2A1 109.5
O2A C2A H2A2 109.5
H2A1 C2A H2A2 109.5
O2A C2A H2A3 109.5
H2A1 C2A H2A3 109.5
H2A2 C2A H2A3 109.5
C15A N11A N12A 109.0(4)
C15A N11A B1A 127.4(4)
N12A N11A B1A 123.2(4)
C13A N12A N11A 107.7(4)
C13A N12A B2A 128.2(4)
N11A N12A B2A 123.9(4)
N12A C13A C14A 109.4(4)
N12A C13A H13A 125.3
C14A C13A H13A 125.3
C13A C14A C15A 105.2(4)
C13A C14A H14A 127.4
C15A C14A H14A 127.4
N11A C15A C14A 108.6(4)
N11A C15A H15A 125.7
C14A C15A H15A 125.7
C25A N21A N22A 107.3(4)
C25A N21A B1A 128.3(4)
N22A N21A B1A 124.1(3)
C23A N22A N21A 108.2(4)
C23A N22A B2A 129.0(4)
N21A N22A B2A 122.3(4)
N22A C23A C24A 109.8(4)
N22A C23A H23A 125.1
C24A C23A H23A 125.1
C25A C24A C23A 104.7(4)
C25A C24A H24A 127.7
C23A C24A H24A 127.7
N21A C25A C24A 110.0(4)
N21A C25A H25A 125.0
C24A C25A H25A 125.0
C36A C31A C32A 115.9(4)
C36A C31A B1A 122.0(4)
C32A C31A B1A 122.0(4)
C33A C32A C31A 122.4(4)
C33A C32A H32A 118.8
C31A C32A H32A 118.8
C34A C33A C32A 119.0(4)
C34A C33A H33A 120.5
C32A C33A H33A 120.5
C33A C34A C35A 121.3(4)
C33A C34A Br1A 119.0(4)
C35A C34A Br1A 119.7(4)
C34A C35A C36A 118.2(4)
C34A C35A H35A 120.9
C36A C35A H35A 120.9
C35A C36A C31A 123.2(4)
C35A C36A H36A 118.4
C31A C36A H36A 118.4
C42A C41A C46A 116.7(4)
C42A C41A B2A 122.3(4)
C46A C41A B2A 120.9(4)
C43A C42A C41A 122.2(4)
C43A C42A H42A 118.9
C41A C42A H42A 118.9
C44A C43A C42A 119.2(5)
C44A C43A H43A 120.4
C42A C43A H43A 120.4
C43A C44A C45A 121.2(4)
C43A C44A Br2A 118.9(4)
C45A C44A Br2A 119.9(4)
C44A C45A C46A 118.7(4)
C44A C45A H45A 120.7
C46A C45A H45A 120.7
C45A C46A C41A 122.0(4)
C45A C46A H46A 119.0
C41A C46A H46A 119.0

loop_
_geom_bond_atom_site_label_1
_geom_bond_atom_site_label_2
_geom_bond_distance
Br1 C34 1.914(5)
Br2 C44 1.911(5)
B1 O1 1.415(6)
B1 N11 1.577(6)
B1 N21 1.587(6)
B1 C31 1.602(7)
O1 C1 1.422(6)
C1 H1A 0.9800
C1 H1B 0.9800
C1 H1C 0.9800
B2 O2 1.442(6)
B2 N22 1.578(6)
B2 C41 1.589(7)
B2 N12 1.600(6)
O2 C2 1.417(5)
C2 H2A 0.9800
C2 H2B 0.9800
C2 H2C 0.9800
N11 C15 1.343(6)
N11 N12 1.364(5)
N12 C13 1.333(6)
C13 C14 1.386(7)
C13 H13 0.9500
C14 C15 1.373(7)
C14 H14 0.9500
C15 H15 0.9500
N21 C25 1.333(6)
N21 N22 1.373(5)
N22 C23 1.340(6)
C23 C24 1.393(6)
C23 H23 0.9500
C24 C25 1.379(7)
C24 H24 0.9500
C25 H25 0.9500
C31 C36 1.401(6)
C31 C32 1.402(6)
C32 C33 1.386(6)
C32 H32 0.9500
C33 C34 1.382(7)
C33 H33 0.9500
C34 C35 1.380(7)
C35 C36 1.383(7)
C35 H35 0.9500
C36 H36 0.9500
C41 C42 1.396(6)
C41 C46 1.403(6)
C42 C43 1.378(6)
C42 H42 0.9500
C43 C44 1.389(6)
C43 H43 0.9500
C44 C45 1.369(7)
C45 C46 1.389(6)
C45 H45 0.9500
C46 H46 0.9500
Br1A C34A 1.908(5)
Br2A C44A 1.910(4)
B1A O1A 1.441(6)
B1A N11A 1.581(6)
B1A N21A 1.588(6)
B1A C31A 1.605(7)
O1A C1A 1.410(5)
C1A H1A1 0.9800
C1A H1A2 0.9800
C1A H1A3 0.9800
B2A O2A 1.420(6)
B2A N22A 1.576(6)
B2A N12A 1.578(6)
B2A C41A 1.614(7)
O2A C2A 1.416(5)
C2A H2A1 0.9800
C2A H2A2 0.9800
C2A H2A3 0.9800
N11A C15A 1.338(6)
N11A N12A 1.359(5)
N12A C13A 1.347(6)
C13A C14A 1.381(6)
C13A H13A 0.9500
C14A C15A 1.394(7)
C14A H14A 0.9500
C15A H15A 0.9500
N21A C25A 1.350(6)
N21A N22A 1.374(5)
N22A C23A 1.332(6)
C23A C24A 1.391(7)
C23A H23A 0.9500
C24A C25A 1.376(7)
C24A H24A 0.9500
C25A H25A 0.9500
C31A C36A 1.395(6)
C31A C32A 1.402(6)
C32A C33A 1.393(6)
C32A H32A 0.9500
C33A C34A 1.374(7)
C33A H33A 0.9500
C34A C35A 1.386(6)
C35A C36A 1.392(6)
C35A H35A 0.9500
C36A H36A 0.9500
C41A C42A 1.392(6)
C41A C46A 1.401(6)
C42A C43A 1.380(6)
C42A H42A 0.9500
C43A C44A 1.375(7)
C43A H43A 0.9500
C44A C45A 1.381(6)
C45A C46A 1.390(6)
C45A H45A 0.9500
C46A H46A 0.9500

loop_
_geom_torsion_atom_site_label_1
_geom_torsion_atom_site_label_2
_geom_torsion_atom_site_label_3
_geom_torsion_atom_site_label_4
_geom_torsion
N11 B1 O1 C1 -53.6(6)
N21 B1 O1 C1 59.7(5)
C31 B1 O1 C1 -178.0(4)
N22 B2 O2 C2 -54.3(5)
C41 B2 O2 C2 -178.9(4)
N12 B2 O2 C2 58.5(5)
O1 B1 N11 C15 -40.1(6)
N21 B1 N11 C15 -157.0(4)
C31 B1 N11 C15 85.2(6)
O1 B1 N11 N12 151.2(4)
N21 B1 N11 N12 34.2(5)
C31 B1 N11 N12 -83.5(5)
C15 N11 N12 C13 0.2(5)
B1 N11 N12 C13 171.0(4)
C15 N11 N12 B2 -172.4(4)
B1 N11 N12 B2 -1.7(6)
O2 B2 N12 C13 39.0(6)
N22 B2 N12 C13 156.3(4)
C41 B2 N12 C13 -85.2(6)
O2 B2 N12 N11 -149.8(4)
N22 B2 N12 N11 -32.4(5)
C41 B2 N12 N11 86.0(5)
N11 N12 C13 C14 0.5(5)
B2 N12 C13 C14 172.8(4)
N12 C13 C14 C15 -1.0(6)
N12 N11 C15 C14 -0.8(5)
B1 N11 C15 C14 -171.0(4)
C13 C14 C15 N11 1.1(5)
O1 B1 N21 C25 35.8(7)
N11 B1 N21 C25 153.3(4)
C31 B1 N21 C25 -88.2(6)
O1 B1 N21 N22 -150.3(4)
N11 B1 N21 N22 -32.8(5)
C31 B1 N21 N22 85.8(5)
C25 N21 N22 C23 0.6(5)
B1 N21 N22 C23 -174.5(4)
C25 N21 N22 B2 173.5(4)
B1 N21 N22 B2 -1.6(6)
O2 B2 N22 C23 -37.7(6)
C41 B2 N22 C23 87.8(5)
N12 B2 N22 C23 -154.7(4)
O2 B2 N22 N21 150.8(4)
C41 B2 N22 N21 -83.7(5)
N12 B2 N22 N21 33.9(5)
N21 N22 C23 C24 -0.7(5)
B2 N22 C23 C24 -173.2(4)
N22 C23 C24 C25 0.6(5)
N22 N21 C25 C24 -0.2(5)
B1 N21 C25 C24 174.5(4)
C23 C24 C25 N21 -0.2(6)
O1 B1 C31 C36 -66.7(6)
N11 B1 C31 C36 169.4(4)
N21 B1 C31 C36 55.4(6)
O1 B1 C31 C32 113.5(5)
N11 B1 C31 C32 -10.5(6)
N21 B1 C31 C32 -124.5(4)
C36 C31 C32 C33 -0.1(7)
B1 C31 C32 C33 179.8(4)
C31 C32 C33 C34 -0.5(7)
C32 C33 C34 C35 0.6(7)
C32 C33 C34 Br1 179.4(3)
C33 C34 C35 C36 -0.2(7)
Br1 C34 C35 C36 -178.9(4)
C34 C35 C36 C31 -0.4(8)
C32 C31 C36 C35 0.5(7)
B1 C31 C36 C35 -179.4(5)
O2 B2 C41 C42 114.5(5)
N22 B2 C41 C42 -9.7(6)
N12 B2 C41 C42 -123.0(5)
O2 B2 C41 C46 -67.1(6)
N22 B2 C41 C46 168.7(4)
N12 B2 C41 C46 55.4(5)
C46 C41 C42 C43 -2.3(7)
B2 C41 C42 C43 176.2(4)
C41 C42 C43 C44 1.0(7)
C42 C43 C44 C45 0.1(7)
C42 C43 C44 Br2 180.0(3)
C43 C44 C45 C46 0.1(7)
Br2 C44 C45 C46 -179.8(4)
C44 C45 C46 C41 -1.4(7)
C42 C41 C46 C45 2.4(7)
B2 C41 C46 C45 -176.1(4)
N11A B1A O1A C1A -57.8(5)
N21A B1A O1A C1A 54.8(5)
C31A B1A O1A C1A 178.1(4)
N22A B2A O2A C2A -58.9(5)
N12A B2A O2A C2A 54.9(5)
C41A B2A O2A C2A 179.1(4)
O1A B1A N11A C15A -37.4(6)
N21A B1A N11A C15A -154.0(4)
C31A B1A N11A C15A 87.4(6)
O1A B1A N11A N12A 151.0(4)
N21A B1A N11A N12A 34.4(5)
C31A B1A N11A N12A -84.2(5)
C15A N11A N12A C13A 0.9(5)
B1A N11A N12A C13A 173.9(4)
C15A N11A N12A B2A -174.8(4)
B1A N11A N12A B2A -1.8(6)
O2A B2A N12A C13A 34.8(6)
N22A B2A N12A C13A 152.5(4)
C41A B2A N12A C13A -90.0(5)
O2A B2A N12A N11A -150.4(4)
N22A B2A N12A N11A -32.8(5)
C41A B2A N12A N11A 84.7(5)
N11A N12A C13A C14A 0.2(5)
B2A N12A C13A C14A 175.6(4)
N12A C13A C14A C15A -1.1(5)
N12A N11A C15A C14A -1.6(5)
B1A N11A C15A C14A -174.2(4)
C13A C14A C15A N11A 1.7(5)
O1A B1A N21A C25A 36.3(6)
N11A B1A N21A C25A 154.0(4)
C31A B1A N21A C25A -87.6(5)
O1A B1A N21A N22A -151.0(4)
N11A B1A N21A N22A -33.4(5)
C31A B1A N21A N22A 85.1(5)
C25A N21A N22A C23A 0.8(5)
B1A N21A N22A C23A -173.2(4)
C25A N21A N22A B2A 173.5(4)
B1A N21A N22A B2A -0.5(6)
O2A B2A N22A C23A -37.8(6)
N12A B2A N22A C23A -155.5(4)
C41A B2A N22A C23A 85.8(5)
O2A B2A N22A N21A 151.2(4)
N12A B2A N22A N21A 33.5(5)
C41A B2A N22A N21A -85.2(5)
N21A N22A C23A C24A -0.9(5)
B2A N22A C23A C24A -172.9(4)
N22A C23A C24A C25A 0.6(5)
N22A N21A C25A C24A -0.5(5)
B1A N21A C25A C24A 173.2(4)
C23A C24A C25A N21A -0.1(5)
O1A B1A C31A C36A -64.9(6)
N11A B1A C31A C36A 171.0(4)
N21A B1A C31A C36A 57.4(6)
O1A B1A C31A C32A 116.6(5)
N11A B1A C31A C32A -7.5(6)
N21A B1A C31A C32A -121.1(4)
C36A C31A C32A C33A -0.4(7)
B1A C31A C32A C33A 178.2(4)
C31A C32A C33A C34A 0.4(7)
C32A C33A C34A C35A -0.2(7)
C32A C33A C34A Br1A 178.5(3)
C33A C34A C35A C36A 0.0(7)
Br1A C34A C35A C36A -178.7(3)
C34A C35A C36A C31A 0.0(7)
C32A C31A C36A C35A 0.2(7)
B1A C31A C36A C35A -178.4(4)
O2A B2A C41A C42A 116.7(5)
N22A B2A C41A C42A -5.6(6)
N12A B2A C41A C42A -119.7(5)
O2A B2A C41A C46A -66.4(6)
N22A B2A C41A C46A 171.3(4)
N12A B2A C41A C46A 57.2(5)
C46A C41A C42A C43A -0.6(7)
B2A C41A C42A C43A 176.5(4)
C41A C42A C43A C44A 0.3(7)
C42A C43A C44A C45A 0.1(7)
C42A C43A C44A Br2A 179.3(3)
C43A C44A C45A C46A -0.3(7)
Br2A C44A C45A C46A -179.5(3)
C44A C45A C46A C41A 0.0(7)
C42A C41A C46A C45A 0.4(7)
B2A C41A C46A C45A -176.7(4)
